data_1531270
loop_
_publ_author_name
'Demchenko, P.'
'Bodak, O.'
'Muratova, L.'

_publ_section_title
;
 The ternary Gd - Zn - Ge system
;
_journal_name_full 'Journal of Alloys Compd.'
_journal_page_first 100
_journal_page_last 104
_journal_volume 339
_journal_year 2002
_chemical_formula_sum 'Gd4 Ge10.82 Zn8'
_chemical_name_systematic 'Gd4 Zn8 Ge10.82'
_space_group_IT_number 129
_symmetry_space_group_name_Hall '-P 4a 2a'
_symmetry_space_group_name_H-M 'P 4/n m m :2'
_cell_angle_alpha 90
_cell_angle_beta 90
_cell_angle_gamma 90
_cell_formula_units_Z 2
_cell_length_a 5.8232
_cell_length_b 5.8232
_cell_length_c 24.481
_cell_volume 830.142
_citation_journal_id_ASTM JALCEU
_cod_data_source_file Demchenko_JALCEU_2002_486.cif
_cod_data_source_block Gd4Ge10.82Zn8
_cod_original_cell_volume 830.1425
_cod_database_code 1531270

loop_
_symmetry_equiv_pos_as_xyz
x,y,z
-y+1/2,x,z
-x+1/2,-y+1/2,z
y,-x+1/2,z
x+1/2,-y,-z
y+1/2,x+1/2,-z
-x,y+1/2,-z
-y,-x,-z
-x,-y,-z
y-1/2,-x,-z
x-1/2,y-1/2,-z
-y,x-1/2,-z
-x-1/2,y,z
-y-1/2,-x-1/2,z
x,-y-1/2,z
y,x,z

loop_
_atom_site_label
_atom_site_type_symbol
_atom_site_fract_x
_atom_site_fract_y
_atom_site_fract_z
_atom_site_occupancy
_atom_site_U_iso_or_equiv
Zn4 Zn 0.25 0.25 0.696 1 0.0
Ge1 Ge 0.0009 0.0009 0.0506 1 0.0
Ge3 Ge 0.75 0.25 0.0934 0.91 0.0
Zn3 Zn 0.25 0.25 0.319 1 0.0
Gd3 Gd 0.25 0.25 0.859 1 0.0
Gd2 Gd 0.25 0.25 0.1441 1 0.0
Ge2 Ge 0.04 0.04 0.4518 1 0.0
Zn2 Zn 0.75 0.25 0.1854 1 0.0
Zn1 Zn 0.013 0.013 0.2463 1 0.0
Gd1 Gd 0.75 0.25 0.3573 1 0.0
Ge4 Ge 0.25 0.25 0.586 1 0.0
